data_4104316
loop_
_publ_author_name
'R\"udiger Schmidt'
'Joon Hak Oh'
'Ya-Sen Sun'
'Manuela Deppisch'
'Ana-Maria Krause'
'Krzysztof Radacki'
'Holger Braunschweig'
'Martin K\"onemann'
'Peter Erk'
'Zhenan Bao'
'Frank W\"urthner'

_publ_contact_author_address
; Institut fuer Organische Chemie
Universitaet Wuerzburg
Am Hubland
97074 Wuerzburg, Germany
;
_publ_contact_author_email wuerthner@chemie.uni-wuerzburg.de
_publ_contact_author_fax +49-931-8884756
_publ_contact_author_name 'Prof. Dr. Frank Wuerthner'
_publ_contact_author_phone +49-931-8885340
_publ_section_title
;
 High-Performance Air-Stable n-Channel Organic Thin Film Transistors Based
 on Halogenated Perylene Bisimide Semiconductors
;
_journal_name_full 'Journal of the American Chemical Society'
_journal_page_first 6215
_journal_page_last 6228
_journal_paper_doi 10.1021/ja901077a
_journal_volume 131
_journal_year 2009
_chemical_formula_moiety 'C36 H6 F12 N2 O4'
_chemical_formula_sum 'C36 H6 F12 N2 O4'
_chemical_formula_weight 758.43
_chemical_name_common
;
perylen
;
_chemical_name_systematic
; 
?
;
_space_group_IT_number 52
_symmetry_cell_setting orthorhombic
_symmetry_space_group_name_Hall '-P 2a 2bc'
_symmetry_space_group_name_H-M 'P n n a'
_atom_sites_solution_hydrogens geom
_atom_sites_solution_primary direct
_atom_sites_solution_secondary difmap
_audit_creation_method SHELXL-97
_cell_angle_alpha 90.00
_cell_angle_beta 90.00
_cell_angle_gamma 90.00
_cell_formula_units_Z 4
_cell_length_a 31.880(2)
_cell_length_b 8.5607(6)
_cell_length_c 10.1357(7)
_cell_measurement_reflns_used 9288
_cell_measurement_temperature 100(2)
_cell_measurement_theta_max 28.73
_cell_measurement_theta_min 2.56
_cell_volume 2766.2(3)
_computing_cell_refinement 'Saint+ ver. 7.12A (Bruker AXS)'
_computing_data_collection 'APEX2 ver. 1.0-27 (Bruker AXS)'
_computing_data_reduction 'Saint+ ver. 7.12A (Bruker AXS)'
_computing_molecular_graphics 'XP ver. 5.1 (Bruker AXS, 1998)'
_computing_publication_material 'SHELXL-97 (Sheldrick, 1997)'
_computing_structure_refinement 'SHELXL-97 (Sheldrick, 1997)'
_computing_structure_solution 'SHELXS-97 (Sheldrick, 1990)'
_diffrn_ambient_temperature 100(2)
_diffrn_measured_fraction_theta_full 0.986
_diffrn_measured_fraction_theta_max 0.884
_diffrn_measurement_device_type 'CCD area detector'
_diffrn_measurement_method 'phi and omega scans'
_diffrn_radiation_monochromator 'multi-layer mirror'
_diffrn_radiation_source 'rotating anode'
_diffrn_radiation_type MoK\a
_diffrn_radiation_wavelength 0.71073
_diffrn_reflns_av_R_equivalents 0.0441
_diffrn_reflns_av_sigmaI/netI 0.0196
_diffrn_reflns_limit_h_max 40
_diffrn_reflns_limit_h_min -39
_diffrn_reflns_limit_k_max 11
_diffrn_reflns_limit_k_min -11
_diffrn_reflns_limit_l_max 11
_diffrn_reflns_limit_l_min -13
_diffrn_reflns_number 39506
_diffrn_reflns_theta_full 26.00
_diffrn_reflns_theta_max 29.03
_diffrn_reflns_theta_min 2.11
_exptl_absorpt_coefficient_mu 0.174
_exptl_absorpt_correction_T_max 0.9845
_exptl_absorpt_correction_T_min 0.7691
_exptl_absorpt_correction_type multi-scan
_exptl_absorpt_process_details 'Sadabs 2004/1 (Brucker Nonius 2004)'
_exptl_crystal_colour red
_exptl_crystal_density_diffrn 1.821
_exptl_crystal_density_method 'not measured'
_exptl_crystal_description block
_exptl_crystal_F_000 1504
_exptl_crystal_size_max 0.32
_exptl_crystal_size_mid 0.27
_exptl_crystal_size_min 0.09
_refine_diff_density_max 0.419
_refine_diff_density_min -0.219
_refine_diff_density_rms 0.056
_refine_ls_extinction_method none
_refine_ls_goodness_of_fit_ref 1.101
_refine_ls_hydrogen_treatment constr
_refine_ls_matrix_type full
_refine_ls_number_parameters 260
_refine_ls_number_reflns 3272
_refine_ls_number_restraints 0
_refine_ls_restrained_S_all 1.101
_refine_ls_R_factor_all 0.0487
_refine_ls_R_factor_gt 0.0406
_refine_ls_shift/su_max 0.001
_refine_ls_shift/su_mean 0.000
_refine_ls_structure_factor_coef Fsqd
_refine_ls_weighting_details 'calc w=1/[\s^2^(Fo^2^)+(0.0463P)^2^+2.1931P] where P=(Fo^2^+2Fc^2^)/3'
_refine_ls_weighting_scheme calc
_refine_ls_wR_factor_gt 0.1072
_refine_ls_wR_factor_ref 0.1127
_reflns_number_gt 2784
_reflns_number_total 3272
_reflns_threshold_expression >2sigma(I)
_cod_data_source_file ja901077a_si_002.cif
_cod_data_source_block 2b
_cod_original_sg_symbol_Hall ' '
_cod_database_code 4104316

loop_
_symmetry_equiv_pos_as_xyz
'x, y, z'
'-x+1/2, -y, z'
'-x+1/2, y+1/2, -z+1/2'
'x, -y+1/2, -z+1/2'
'-x, -y, -z'
'x-1/2, y, -z'
'x-1/2, -y-1/2, z-1/2'
'-x, y-1/2, z-1/2'

loop_
_atom_site_label
_atom_site_type_symbol
_atom_site_fract_x
_atom_site_fract_y
_atom_site_fract_z
_atom_site_U_iso_or_equiv
_atom_site_adp_type
_atom_site_occupancy
_atom_site_symmetry_multiplicity
_atom_site_calc_flag
_atom_site_refinement_flags
_atom_site_disorder_assembly
_atom_site_disorder_group
C1 C 0.96703(7) 0.2500 0.7500 0.0202(5) Uani 1 2 d S . .
F2 F 1.00893(4) 0.2500 0.7500 0.0275(3) Uani 1 2 d S . .
C3 C 0.94555(5) 0.35200(18) 0.66948(16) 0.0190(3) Uani 1 1 d . . .
F4 F 0.96668(3) 0.45075(11) 0.59212(10) 0.0254(2) Uani 1 1 d . . .
C5 C 0.90229(5) 0.35093(18) 0.66967(15) 0.0180(3) Uani 1 1 d . . .
F6 F 0.88174(3) 0.44950(11) 0.59007(9) 0.0222(2) Uani 1 1 d . . .
C7 C 0.87998(6) 0.2500 0.7500 0.0171(4) Uani 1 2 d S . .
N8 N 0.83509(6) 0.2500 0.7500 0.0187(4) Uani 1 2 d S . .
C9 C 0.81481(5) 0.29055(19) 0.86869(15) 0.0188(3) Uani 1 1 d . . .
O10 O 0.83506(3) 0.33029(14) 0.96406(11) 0.0228(3) Uani 1 1 d . . .
C11 C 0.76852(5) 0.28195(19) 0.86713(15) 0.0190(3) Uani 1 1 d . B .
C12 C 0.74634(7) 0.2500 0.7500 0.0179(4) Uani 1 2 d S . .
C13 C 0.70153(7) 0.2500 0.7500 0.0169(4) Uani 1 2 d S . .
C14 C 0.67956(5) 0.28410(18) 0.86996(15) 0.0175(3) Uani 1 1 d . . .
C16 C 0.74715(5) 0.3083(2) 0.98239(16) 0.0232(4) Uani 1 1 d . . .
H16A H 0.7622 0.3266 1.0619 0.028 Uiso 1 1 calc R A 1
C15A C 0.70354(5) 0.3081(2) 0.98300(16) 0.0225(3) Uani 0.482(3) 1 d P B 1
F17A F 0.68654(6) 0.3359(3) 1.1013(2) 0.0315(7) Uani 0.482(3) 1 d P B 1
C23A C 0.60966(5) 0.3384(2) 0.97563(16) 0.0203(3) Uani 0.482(3) 1 d P B 1
H23A H 0.6238 0.3684 1.0541 0.024 Uiso 0.482(3) 1 calc PR B 1
C15B C 0.70354(5) 0.3081(2) 0.98300(16) 0.0225(3) Uani 0.518(3) 1 d P B 2
H15B H 0.6894 0.3252 1.0643 0.027 Uiso 0.518(3) 1 calc PR B 2
C23B C 0.60966(5) 0.3384(2) 0.97563(16) 0.0203(3) Uani 0.518(3) 1 d P B 2
F17B F 0.62674(5) 0.3728(2) 1.09021(17) 0.0238(5) Uani 0.518(3) 1 d P B 2
C18 C 0.63357(5) 0.29285(17) 0.86800(15) 0.0162(3) Uani 1 1 d . B .
C19 C 0.61174(6) 0.2500 0.7500 0.0156(4) Uani 1 2 d S . .
C20 C 0.56691(6) 0.2500 0.7500 0.0156(4) Uani 1 2 d S . .
C21 C 0.54479(5) 0.29813(17) 0.86337(15) 0.0169(3) Uani 1 1 d . . .
C22 C 0.56598(5) 0.34251(19) 0.97473(16) 0.0198(3) Uani 1 1 d . B .
H22A H 0.5510 0.3758 1.0507 0.024 Uiso 1 1 calc R C 1
C24 C 0.49846(5) 0.30056(18) 0.86608(16) 0.0180(3) Uani 1 1 d . B .
O25 O 0.47783(3) 0.34201(14) 0.95944(11) 0.0222(3) Uani 1 1 d . . .
N26 N 0.47825(5) 0.2500 0.7500 0.0191(4) Uani 1 2 d S . .
C27 C 0.43344(7) 0.2500 0.7500 0.0223(5) Uani 1 2 d S . .
C28 C 0.41141(5) 0.3815(2) 0.71259(17) 0.0270(4) Uani 1 1 d . . .
F29 F 0.43198(3) 0.51051(13) 0.67761(11) 0.0348(3) Uani 1 1 d . B .
C30 C 0.36800(6) 0.3815(3) 0.71138(18) 0.0359(5) Uani 1 1 d . B .
F31 F 0.34697(4) 0.50887(19) 0.67310(12) 0.0528(4) Uani 1 1 d . . .
C32 C 0.34697(7) 0.2500 0.7500 0.0391(8) Uani 1 2 d S . .
F33 F 0.30467(5) 0.2500 0.7500 0.0592(7) Uani 1 2 d S B .

loop_
_atom_site_aniso_label
_atom_site_aniso_U_11
_atom_site_aniso_U_22
_atom_site_aniso_U_33
_atom_site_aniso_U_23
_atom_site_aniso_U_13
_atom_site_aniso_U_12
C1 0.0123(10) 0.0253(11) 0.0232(12) -0.0050(9) 0.000 0.000
F2 0.0117(6) 0.0385(8) 0.0322(8) -0.0005(6) 0.000 0.000
C3 0.0188(7) 0.0194(7) 0.0189(8) -0.0007(6) 0.0037(6) -0.0032(6)
F4 0.0228(5) 0.0255(5) 0.0280(5) 0.0037(4) 0.0058(4) -0.0055(4)
C5 0.0200(8) 0.0181(7) 0.0160(7) -0.0002(6) -0.0017(6) 0.0024(6)
F6 0.0225(5) 0.0239(5) 0.0201(5) 0.0042(4) -0.0025(4) 0.0033(4)
C7 0.0124(9) 0.0226(10) 0.0162(10) -0.0029(8) 0.000 0.000
N8 0.0134(8) 0.0262(10) 0.0164(9) -0.0011(7) 0.000 0.000
C9 0.0160(7) 0.0245(8) 0.0159(8) -0.0013(6) -0.0006(6) 0.0012(6)
O10 0.0157(5) 0.0347(7) 0.0179(6) -0.0035(5) -0.0022(4) -0.0001(5)
C11 0.0156(7) 0.0252(8) 0.0161(8) -0.0015(6) -0.0005(6) 0.0007(6)
C12 0.0160(10) 0.0224(11) 0.0154(10) 0.0004(8) 0.000 0.000
C13 0.0152(10) 0.0215(10) 0.0140(10) 0.0000(8) 0.000 0.000
C14 0.0154(7) 0.0223(8) 0.0149(8) -0.0006(6) 0.0008(6) -0.0004(6)
C16 0.0180(7) 0.0385(9) 0.0132(8) -0.0038(7) -0.0029(6) 0.0012(7)
C15A 0.0178(7) 0.0362(9) 0.0136(8) -0.0042(6) 0.0023(6) 0.0013(6)
F17A 0.0174(10) 0.0622(16) 0.0148(10) -0.0079(10) 0.0008(8) 0.0012(9)
C23A 0.0174(7) 0.0284(8) 0.0152(8) -0.0030(6) -0.0017(6) -0.0009(6)
C15B 0.0178(7) 0.0362(9) 0.0136(8) -0.0042(6) 0.0023(6) 0.0013(6)
C23B 0.0174(7) 0.0284(8) 0.0152(8) -0.0030(6) -0.0017(6) -0.0009(6)
F17B 0.0154(9) 0.0426(12) 0.0135(9) -0.0107(8) -0.0006(7) 0.0000(8)
C18 0.0148(7) 0.0189(7) 0.0150(7) 0.0003(6) 0.0001(5) -0.0005(5)
C19 0.0158(10) 0.0167(10) 0.0142(10) 0.0005(8) 0.000 0.000
C20 0.0153(10) 0.0150(9) 0.0166(11) 0.0012(8) 0.000 0.000
C21 0.0147(7) 0.0183(7) 0.0177(8) 0.0009(6) 0.0005(6) 0.0002(5)
C22 0.0170(7) 0.0252(8) 0.0172(8) -0.0030(6) 0.0029(6) 0.0014(6)
C24 0.0164(7) 0.0191(7) 0.0186(8) 0.0013(6) -0.0001(6) -0.0007(6)
O25 0.0157(5) 0.0311(6) 0.0197(6) -0.0033(5) 0.0035(4) -0.0003(4)
N26 0.0119(8) 0.0263(10) 0.0190(10) -0.0012(8) 0.000 0.000
C27 0.0147(10) 0.0358(13) 0.0163(11) -0.0059(9) 0.000 0.000
C28 0.0210(8) 0.0406(10) 0.0195(8) -0.0075(7) -0.0017(6) 0.0055(7)
F29 0.0350(6) 0.0339(6) 0.0354(6) -0.0004(5) -0.0028(5) 0.0080(5)
C30 0.0225(9) 0.0640(14) 0.0211(9) -0.0161(9) -0.0056(7) 0.0172(9)
F31 0.0370(7) 0.0856(10) 0.0359(7) -0.0167(7) -0.0105(5) 0.0375(7)
C32 0.0109(11) 0.089(2) 0.0178(13) -0.0228(14) 0.000 0.000
F33 0.0117(7) 0.135(2) 0.0311(9) -0.0348(11) 0.000 0.000

loop_
_atom_type_symbol
_atom_type_description
_atom_type_scat_dispersion_real
_atom_type_scat_dispersion_imag
_atom_type_scat_source
C C 0.0033 0.0016 'International Tables Vol C Tables 4.2.6.8 and 6.1.1.4'
H H 0.0000 0.0000 'International Tables Vol C Tables 4.2.6.8 and 6.1.1.4'
N N 0.0061 0.0033 'International Tables Vol C Tables 4.2.6.8 and 6.1.1.4'
O O 0.0106 0.0060 'International Tables Vol C Tables 4.2.6.8 and 6.1.1.4'
F F 0.0171 0.0103 'International Tables Vol C Tables 4.2.6.8 and 6.1.1.4'

loop_
_geom_angle_atom_site_label_1
_geom_angle_atom_site_label_2
_geom_angle_atom_site_label_3
_geom_angle
_geom_angle_site_symmetry_1
_geom_angle_site_symmetry_3
F2 C1 C3 119.81(10) . .
F2 C1 C3 119.81(10) . 4_556
C3 C1 C3 120.4(2) . 4_556
F4 C3 C1 119.90(14) . .
F4 C3 C5 120.63(14) . .
C1 C3 C5 119.48(15) . .
F6 C5 C3 118.97(14) . .
F6 C5 C7 119.78(14) . .
C3 C5 C7 121.25(14) . .
C5 C7 C5 118.16(19) . 4_556
C5 C7 N8 120.92(10) . .
C5 C7 N8 120.92(10) 4_556 .
C9 N8 C9 125.40(18) 4_556 .
C9 N8 C7 117.30(9) 4_556 .
C9 N8 C7 117.30(9) . .
O10 C9 N8 120.41(14) . .
O10 C9 C11 123.70(14) . .
N8 C9 C11 115.89(13) . .
C16 C11 C12 120.05(14) . .
C16 C11 C9 118.61(14) . .
C12 C11 C9 121.33(14) . .
C11 C12 C11 119.74(19) . 4_556
C11 C12 C13 120.13(10) . .
C11 C12 C13 120.13(10) 4_556 .
C12 C13 C14 119.26(9) . 4_556
C12 C13 C14 119.26(9) . .
C14 C13 C14 121.48(19) 4_556 .
C15A C14 C13 117.37(14) . .
C15A C14 C18 123.49(14) . .
C13 C14 C18 119.14(14) . .
C11 C16 C15A 120.03(15) . .
C11 C16 H16A 120.0 . .
C15A C16 H16A 120.0 . .
F17A C15A C16 114.14(16) . .
F17A C15A C14 122.79(16) . .
C16 C15A C14 123.05(14) . .
C18 C23A C22 123.46(14) . .
C18 C23A H23A 118.3 . .
C22 C23A H23A 118.3 . .
C23A C18 C19 117.53(14) . .
C23A C18 C14 123.54(14) . .
C19 C18 C14 118.92(14) . .
C20 C19 C18 119.08(9) . .
C20 C19 C18 119.09(9) . 4_556
C18 C19 C18 121.83(18) . 4_556
C21 C20 C21 119.97(19) 4_556 .
C21 C20 C19 120.01(9) 4_556 .
C21 C20 C19 120.01(9) . .
C22 C21 C20 120.41(14) . .
C22 C21 C24 118.29(14) . .
C20 C21 C24 121.29(14) . .
C21 C22 C23A 119.45(14) . .
C21 C22 H22A 120.3 . .
C23A C22 H22A 120.3 . .
O25 C24 N26 119.75(14) . .
O25 C24 C21 124.33(14) . .
N26 C24 C21 115.92(14) . .
C24 N26 C24 125.61(18) 4_556 .
C24 N26 C27 117.20(9) 4_556 .
C24 N26 C27 117.20(9) . .
C28 C27 C28 118.8(2) . 4_556
C28 C27 N26 120.59(11) . .
C28 C27 N26 120.60(11) 4_556 .
F29 C28 C27 119.92(15) . .
F29 C28 C30 119.30(17) . .
C27 C28 C30 120.78(19) . .
F31 C30 C32 120.56(16) . .
F31 C30 C28 120.3(2) . .
C32 C30 C28 119.16(19) . .
F33 C32 C30 119.35(11) . 4_556
F33 C32 C30 119.35(11) . .
C30 C32 C30 121.3(2) 4_556 .

loop_
_geom_bond_atom_site_label_1
_geom_bond_atom_site_label_2
_geom_bond_distance
_geom_bond_site_symmetry_2
C1 F2 1.335(2) .
C1 C3 1.3775(19) .
C1 C3 1.3775(19) 4_556
C3 F4 1.3353(18) .
C3 C5 1.379(2) .
C5 F6 1.3386(17) .
C5 C7 1.3839(19) .
C7 C5 1.3839(19) 4_556
C7 N8 1.431(3) .
N8 C9 1.4090(17) 4_556
N8 C9 1.4091(17) .
C9 O10 1.2111(19) .
C9 C11 1.478(2) .
C11 C16 1.371(2) .
C11 C12 1.4087(18) .
C12 C11 1.4087(19) 4_556
C12 C13 1.428(3) .
C13 C14 1.4333(18) 4_556
C13 C14 1.4333(18) .
C14 C15A 1.393(2) .
C14 C18 1.468(2) .
C16 C15A 1.390(2) .
C16 H16A 0.9500 .
C15A F17A 1.337(3) .
C23A C18 1.387(2) .
C23A C22 1.393(2) .
C23A H23A 0.9500 .
C18 C19 1.4315(18) .
C19 C20 1.429(3) .
C19 C18 1.4316(18) 4_556
C20 C21 1.4098(18) 4_556
C20 C21 1.4098(18) .
C21 C22 1.369(2) .
C21 C24 1.477(2) .
C22 H22A 0.9500 .
C24 O25 1.2057(19) .
C24 N26 1.4095(17) .
N26 C24 1.4095(17) 4_556
N26 C27 1.429(3) .
C27 C28 1.380(2) .
C27 C28 1.380(2) 4_556
C28 F29 1.333(2) .
C28 C30 1.384(2) .
C30 F31 1.337(2) .
C30 C32 1.368(3) .
C32 F33 1.348(3) .
C32 C30 1.368(3) 4_556

loop_
_geom_torsion_atom_site_label_1
_geom_torsion_atom_site_label_2
_geom_torsion_atom_site_label_3
_geom_torsion_atom_site_label_4
_geom_torsion
_geom_torsion_site_symmetry_1
_geom_torsion_site_symmetry_4
F2 C1 C3 F4 -0.22(16) . .
C3 C1 C3 F4 179.78(16) 4_556 .
F2 C1 C3 C5 179.77(10) . .
C3 C1 C3 C5 -0.23(10) 4_556 .
F4 C3 C5 F6 0.6(2) . .
C1 C3 C5 F6 -179.35(12) . .
F4 C3 C5 C7 -179.54(12) . .
C1 C3 C5 C7 0.5(2) . .
F6 C5 C7 C5 179.58(16) . 4_556
C3 C5 C7 C5 -0.24(11) . 4_556
F6 C5 C7 N8 -0.42(16) . .
C3 C5 C7 N8 179.77(11) . .
C5 C7 N8 C9 62.79(10) . 4_556
C5 C7 N8 C9 -117.20(10) 4_556 4_556
C5 C7 N8 C9 -117.20(10) . .
C5 C7 N8 C9 62.80(10) 4_556 .
C9 N8 C9 O10 -176.76(17) 4_556 .
C7 N8 C9 O10 3.24(17) . .
C9 N8 C9 C11 2.86(10) 4_556 .
C7 N8 C9 C11 -177.14(10) . .
O10 C9 C11 C16 -5.3(3) . .
N8 C9 C11 C16 175.04(14) . .
O10 C9 C11 C12 173.62(14) . .
N8 C9 C11 C12 -6.0(2) . .
C16 C11 C12 C11 -177.95(18) . 4_556
C9 C11 C12 C11 3.10(10) . 4_556
C16 C11 C12 C13 2.06(18) . .
C9 C11 C12 C13 -176.90(10) . .
C11 C12 C13 C14 -179.47(10) . 4_556
C11 C12 C13 C14 0.53(10) 4_556 4_556
C11 C12 C13 C14 0.53(10) . .
C11 C12 C13 C14 -179.47(10) 4_556 .
C12 C13 C14 C15A -3.13(16) . .
C14 C13 C14 C15A 176.87(16) 4_556 .
C12 C13 C14 C18 176.54(10) . .
C14 C13 C14 C18 -3.46(10) 4_556 .
C12 C11 C16 C15A -1.9(2) . .
C9 C11 C16 C15A 177.06(16) . .
C11 C16 C15A F17A -179.72(19) . .
C11 C16 C15A C14 -0.9(3) . .
C13 C14 C15A F17A -177.86(18) . .
C18 C14 C15A F17A 2.5(3) . .
C13 C14 C15A C16 3.4(2) . .
C18 C14 C15A C16 -176.26(16) . .
C22 C23A C18 C19 0.8(2) . .
C22 C23A C18 C14 -178.17(15) . .
C15A C14 C18 C23A 5.5(2) . .
C13 C14 C18 C23A -174.13(13) . .
C15A C14 C18 C19 -173.44(14) . .
C13 C14 C18 C19 6.91(19) . .
C23A C18 C19 C20 -2.47(16) . .
C14 C18 C19 C20 176.55(9) . .
C23A C18 C19 C18 177.53(16) . 4_556
C14 C18 C19 C18 -3.45(9) . 4_556
C18 C19 C20 C21 -177.33(10) . 4_556
C18 C19 C20 C21 2.67(10) 4_556 4_556
C18 C19 C20 C21 2.67(10) . .
C18 C19 C20 C21 -177.33(10) 4_556 .
C21 C20 C21 C22 178.87(16) 4_556 .
C19 C20 C21 C22 -1.13(16) . .
C21 C20 C21 C24 -0.47(10) 4_556 .
C19 C20 C21 C24 179.53(10) . .
C20 C21 C22 C23A -0.6(2) . .
C24 C21 C22 C23A 178.77(14) . .
C18 C23A C22 C21 0.8(3) . .
C22 C21 C24 O25 1.5(2) . .
C20 C21 C24 O25 -179.18(13) . .
C22 C21 C24 N26 -178.45(13) . .
C20 C21 C24 N26 0.90(19) . .
O25 C24 N26 C24 179.65(17) . 4_556
C21 C24 N26 C24 -0.43(9) . 4_556
O25 C24 N26 C27 -0.35(17) . .
C21 C24 N26 C27 179.57(9) . .
C24 N26 C27 C28 -91.58(11) 4_556 .
C24 N26 C27 C28 88.42(11) . .
C24 N26 C27 C28 88.42(11) 4_556 4_556
C24 N26 C27 C28 -91.57(11) . 4_556
C28 C27 C28 F29 179.17(17) 4_556 .
N26 C27 C28 F29 -0.83(17) . .
C28 C27 C28 C30 -0.55(12) 4_556 .
N26 C27 C28 C30 179.45(12) . .
F29 C28 C30 F31 1.3(2) . .
C27 C28 C30 F31 -179.02(13) . .
F29 C28 C30 C32 -178.63(13) . .
C27 C28 C30 C32 1.1(2) . .
F31 C30 C32 F33 -0.42(18) . .
C28 C30 C32 F33 179.46(11) . .
F31 C30 C32 C30 179.58(18) . 4_556
C28 C30 C32 C30 -0.54(11) . 4_556
